data_4064480
loop_
_publ_author_name
'Miyazaki, Takamasa'
'Tanabe, Yoshiaki'
'Yuki, Masahiro'
'Miyake, Yoshihiro'
'Nishibayashi, Yoshiaki'

_publ_section_title
;
 Synthesis of Group IV (Zr, Hf)&#x2212;Group VIII (Fe, Ru)
 Heterobimetallic Complexes Bearing Metallocenyl Diphosphine Moieties and
 Their Application to Catalytic Dehydrogenation of Amine&#x2212;Boranes
;
_journal_issue 8
_journal_name_full Organometallics
_journal_page_first 2394
_journal_paper_doi 10.1021/om200127r
_journal_volume 30
_journal_year 2011
_chemical_formula_moiety 'C29 H46 Hf P2 Ru '
_chemical_formula_sum 'C29 H46 Hf P2 Ru'
_chemical_formula_weight 736.19
_space_group_IT_number 14
_symmetry_cell_setting monoclinic
_symmetry_Int_Tables_number 14
_symmetry_space_group_name_Hall '-P 2ybc'
_symmetry_space_group_name_H-M 'P 1 21/c 1'
_cell_angle_alpha 90.0000
_cell_angle_beta 93.8189(15)
_cell_angle_gamma 90.0000
_cell_formula_units_Z 4
_cell_length_a 15.3893(8)
_cell_length_b 10.1926(5)
_cell_length_c 18.1074(9)
_cell_measurement_reflns_used 20066
_cell_measurement_temperature 173.1
_cell_measurement_theta_max 27.4
_cell_measurement_theta_min 3.0
_cell_volume 2834.0(2)
_computing_cell_refinement PROCESS-AUTO
_computing_data_collection PROCESS-AUTO
_computing_data_reduction CrystalStructure
_computing_publication_material 'CrystalStructure 3.8'
_computing_structure_refinement CRYSTALS
_computing_structure_solution SIR97
_diffrn_ambient_temperature 173.1
_diffrn_detector_area_resol_mean 10.00
_diffrn_measured_fraction_theta_full 0.998
_diffrn_measured_fraction_theta_max 0.998
_diffrn_measurement_device_type 'Rigaku RAXIS-RAPID'
_diffrn_measurement_method \w
_diffrn_radiation_type 'Mo K\a'
_diffrn_radiation_wavelength 0.71075
_diffrn_reflns_av_R_equivalents 0.039
_diffrn_reflns_limit_h_max 19
_diffrn_reflns_limit_h_min -19
_diffrn_reflns_limit_k_max 12
_diffrn_reflns_limit_k_min -13
_diffrn_reflns_limit_l_max 23
_diffrn_reflns_limit_l_min -23
_diffrn_reflns_number 43918
_diffrn_reflns_theta_full 27.44
_diffrn_reflns_theta_max 27.44
_exptl_absorpt_coefficient_mu 4.316
_exptl_absorpt_correction_T_max 0.274
_exptl_absorpt_correction_T_min 0.096
_exptl_absorpt_correction_type numerical
_exptl_absorpt_process_details
;
    Higashi, T. (1999). Program for Absorption Correction.
    Rigaku Corporation, Tokyo, Japan.
;
_exptl_crystal_colour brown
_exptl_crystal_density_diffrn 1.725
_exptl_crystal_density_method 'not measured'
_exptl_crystal_description platelet
_exptl_crystal_F_000 1464.00
_exptl_crystal_size_max 0.40
_exptl_crystal_size_mid 0.35
_exptl_crystal_size_min 0.30
_refine_diff_density_max 1.54
_refine_diff_density_min -0.60
_refine_ls_extinction_method none
_refine_ls_goodness_of_fit_ref 1.000
_refine_ls_hydrogen_treatment refall
_refine_ls_number_parameters 344
_refine_ls_number_reflns 6455
_refine_ls_R_factor_gt 0.0219
_refine_ls_shift/su_max 0.0000
_refine_ls_structure_factor_coef Fsqd
_refine_ls_weighting_details 'w = 1/[1.0670\s(Fo^2^)]/(4Fo^2^)'
_refine_ls_weighting_scheme calc
_refine_ls_wR_factor_ref 0.0598
_reflns_number_gt 5835
_reflns_number_total 6455
_reflns_threshold_expression F^2^>2.0\s(F^2^)
_cod_data_source_file om200127r_si_002.cif
_cod_data_source_block '_5b'
_cod_original_formula_sum 'C29 H46 Hf P2 Ru '
_cod_database_code 4064480

loop_
_symmetry_equiv_pos_site_id
_symmetry_equiv_pos_as_xyz
1 +X,+Y,+Z
2 -X,1/2+Y,1/2-Z
3 -X,-Y,-Z
4 +X,1/2-Y,1/2+Z

loop_
_atom_site_label
_atom_site_type_symbol
_atom_site_fract_x
_atom_site_fract_y
_atom_site_fract_z
_atom_site_U_iso_or_equiv
_atom_site_adp_type
_atom_site_occupancy
_atom_site_symmetry_multiplicity
_atom_site_calc_flag
_atom_site_refinement_flags
Hf(1) Hf 0.743260(10) 0.471570(10) 0.127200(10) 0.01894(3) Uani 1.00 1 d .
Ru(1) Ru 0.751070(10) 0.71099(2) 0.208040(10) 0.01680(5) Uani 1.00 1 d .
P(1) P 0.62244(5) 0.71904(7) 0.14138(4) 0.02045(17) Uani 1.00 1 d .
P(2) P 0.84498(5) 0.74465(7) 0.11957(4) 0.02169(18) Uani 1.00 1 d .
C(1) C 0.7937(2) 0.3106(2) 0.20534(18) 0.0360(9) Uani 1.00 1 d .
C(2) C 0.85548(19) 0.5957(2) 0.06616(16) 0.0231(7) Uani 1.00 1 d .
C(3) C 0.8989(2) 0.4835(2) 0.0962(2) 0.0311(8) Uani 1.00 1 d .
C(4) C 0.8668(2) 0.3717(2) 0.05616(19) 0.0326(8) Uani 1.00 1 d .
C(5) C 0.8033(2) 0.4134(2) 0.00332(18) 0.0331(8) Uani 1.00 1 d .
C(6) C 0.7950(2) 0.5518(2) 0.00869(17) 0.0274(7) Uani 1.00 1 d .
C(7) C 0.96099(19) 0.7715(3) 0.14954(18) 0.0318(8) Uani 1.00 1 d .
C(8) C 1.0244(2) 0.7761(3) 0.0879(2) 0.0467(11) Uani 1.00 1 d .
C(9) C 0.8311(2) 0.8690(2) 0.04557(17) 0.0296(8) Uani 1.00 1 d .
C(10) C 0.8409(2) 1.0080(2) 0.0758(2) 0.0437(10) Uani 1.00 1 d .
C(11) C 0.59193(19) 0.5506(2) 0.11743(17) 0.0249(7) Uani 1.00 1 d .
C(12) C 0.6045(2) 0.4845(3) 0.04985(19) 0.0303(8) Uani 1.00 1 d .
C(13) C 0.6149(2) 0.3502(3) 0.0638(2) 0.0372(9) Uani 1.00 1 d .
C(14) C 0.6076(2) 0.3290(3) 0.1394(2) 0.0371(9) Uani 1.00 1 d .
C(15) C 0.5946(2) 0.4507(2) 0.1739(2) 0.0315(8) Uani 1.00 1 d .
C(16) C 0.6025(2) 0.8021(2) 0.05163(17) 0.0293(8) Uani 1.00 1 d .
C(17) C 0.6054(2) 0.9516(3) 0.0601(2) 0.0390(9) Uani 1.00 1 d .
C(18) C 0.52427(19) 0.7746(3) 0.18596(17) 0.0295(8) Uani 1.00 1 d .
C(19) C 0.43905(19) 0.7626(3) 0.13985(19) 0.0347(8) Uani 1.00 1 d .
C(20) C 0.81433(19) 0.8396(2) 0.30186(15) 0.0240(7) Uani 1.00 1 d .
C(21) C 0.72375(19) 0.8418(2) 0.30819(15) 0.0248(7) Uani 1.00 1 d .
C(22) C 0.84415(19) 0.7059(2) 0.31177(15) 0.0244(7) Uani 1.00 1 d .
C(23) C 0.7704(2) 0.6280(2) 0.32561(15) 0.0239(7) Uani 1.00 1 d .
C(24) C 0.69622(19) 0.7091(2) 0.32265(15) 0.0242(7) Uani 1.00 1 d .
C(25) C 0.8702(2) 0.9606(2) 0.2997(2) 0.0364(9) Uani 1.00 1 d .
C(26) C 0.6699(2) 0.9648(2) 0.3114(2) 0.0381(9) Uani 1.00 1 d .
C(27) C 0.6101(2) 0.6678(3) 0.35132(17) 0.0363(9) Uani 1.00 1 d .
C(28) C 0.7728(2) 0.4907(3) 0.35666(19) 0.0378(9) Uani 1.00 1 d .
C(29) C 0.9365(2) 0.6618(3) 0.32688(19) 0.0394(9) Uani 1.00 1 d .
H(1) H 0.8480 0.3366 0.2290 0.043 Uiso 1.00 1 c R
H(2) H 0.7530 0.2956 0.2416 0.043 Uiso 1.00 1 c R
H(3) H 0.8014 0.2323 0.1781 0.043 Uiso 1.00 1 c R
H(4) H 0.9478 0.4845 0.1311 0.037 Uiso 1.00 1 c R
H(5) H 0.8887 0.2848 0.0616 0.039 Uiso 1.00 1 c R
H(6) H 0.7750 0.3598 -0.0338 0.040 Uiso 1.00 1 c R
H(7) H 0.7630 0.6065 -0.0259 0.033 Uiso 1.00 1 c R
H(8) H 0.9652 0.8527 0.1753 0.038 Uiso 1.00 1 c R
H(9) H 0.9788 0.7023 0.1823 0.038 Uiso 1.00 1 c R
H(10) H 1.0455 0.6902 0.0792 0.056 Uiso 1.00 1 c R
H(11) H 1.0719 0.8320 0.1024 0.056 Uiso 1.00 1 c R
H(12) H 0.9952 0.8089 0.0438 0.056 Uiso 1.00 1 c R
H(13) H 0.8739 0.8548 0.0109 0.035 Uiso 1.00 1 c R
H(14) H 0.7747 0.8597 0.0215 0.035 Uiso 1.00 1 c R
H(15) H 0.7857 1.0398 0.0882 0.052 Uiso 1.00 1 c R
H(16) H 0.8633 1.0633 0.0394 0.052 Uiso 1.00 1 c R
H(17) H 0.8798 1.0077 0.1188 0.052 Uiso 1.00 1 c R
H(18) H 0.5977 0.5232 0.0021 0.036 Uiso 1.00 1 c R
H(19) H 0.6185 0.2837 0.0274 0.045 Uiso 1.00 1 c R
H(20) H 0.6067 0.2457 0.1629 0.045 Uiso 1.00 1 c R
H(21) H 0.5804 0.4628 0.2237 0.038 Uiso 1.00 1 c R
H(22) H 0.6458 0.7757 0.0197 0.035 Uiso 1.00 1 c R
H(23) H 0.5467 0.7772 0.0306 0.035 Uiso 1.00 1 c R
H(24) H 0.5488 0.9834 0.0682 0.047 Uiso 1.00 1 c R
H(25) H 0.6250 0.9898 0.0164 0.047 Uiso 1.00 1 c R
H(26) H 0.6443 0.9742 0.1011 0.047 Uiso 1.00 1 c R
H(27) H 0.5197 0.7242 0.2296 0.035 Uiso 1.00 1 c R
H(28) H 0.5322 0.8644 0.1988 0.035 Uiso 1.00 1 c R
H(29) H 0.4284 0.8412 0.1125 0.042 Uiso 1.00 1 c R
H(30) H 0.3931 0.7483 0.1714 0.042 Uiso 1.00 1 c R
H(31) H 0.4421 0.6909 0.1067 0.042 Uiso 1.00 1 c R
H(32) H 0.9298 0.9359 0.3008 0.044 Uiso 1.00 1 c R
H(33) H 0.8608 1.0142 0.3414 0.044 Uiso 1.00 1 c R
H(34) H 0.8552 1.0082 0.2556 0.044 Uiso 1.00 1 c R
H(35) H 0.7056 1.0391 0.3040 0.046 Uiso 1.00 1 c R
H(36) H 0.6462 0.9708 0.3584 0.046 Uiso 1.00 1 c R
H(37) H 0.6239 0.9619 0.2737 0.046 Uiso 1.00 1 c R
H(38) H 0.5714 0.7405 0.3496 0.044 Uiso 1.00 1 c R
H(39) H 0.6194 0.6381 0.4010 0.044 Uiso 1.00 1 c R
H(40) H 0.5856 0.5989 0.3214 0.044 Uiso 1.00 1 c R
H(41) H 0.7273 0.4402 0.3327 0.045 Uiso 1.00 1 c R
H(42) H 0.8274 0.4514 0.3486 0.045 Uiso 1.00 1 c R
H(43) H 0.7653 0.4939 0.4083 0.045 Uiso 1.00 1 c R
H(44) H 0.9373 0.5716 0.3401 0.047 Uiso 1.00 1 c R
H(45) H 0.9632 0.7119 0.3664 0.047 Uiso 1.00 1 c R
H(46) H 0.9675 0.6739 0.2838 0.047 Uiso 1.00 1 c R

loop_
_atom_site_aniso_label
_atom_site_aniso_U_11
_atom_site_aniso_U_22
_atom_site_aniso_U_33
_atom_site_aniso_U_12
_atom_site_aniso_U_13
_atom_site_aniso_U_23
Hf(1) 0.01923(8) 0.01840(7) 0.01922(7) -0.00056(4) 0.00158(5) -0.00242(4)
Ru(1) 0.01653(12) 0.01868(11) 0.01510(11) 0.00092(8) 0.00035(9) -0.00151(8)
P(1) 0.0188(3) 0.0255(3) 0.0168(3) 0.0034(2) -0.0006(3) -0.0012(2)
P(2) 0.0222(3) 0.0215(3) 0.0217(3) -0.0029(2) 0.0045(3) -0.0028(2)
C(1) 0.055(2) 0.0231(14) 0.0301(17) 0.0112(14) 0.0069(16) -0.0040(13)
C(2) 0.0232(15) 0.0233(13) 0.0239(14) -0.0030(11) 0.0100(12) -0.0045(11)
C(3) 0.0213(16) 0.0311(15) 0.041(2) 0.0026(12) 0.0062(15) -0.0074(13)
C(4) 0.0310(18) 0.0245(14) 0.0439(19) 0.0036(12) 0.0136(16) -0.0082(13)
C(5) 0.0373(19) 0.0322(16) 0.0312(17) -0.0065(14) 0.0133(15) -0.0145(13)
C(6) 0.0337(17) 0.0281(14) 0.0215(15) -0.0008(12) 0.0093(14) -0.0027(12)
C(7) 0.0205(15) 0.0376(16) 0.0376(18) -0.0074(13) 0.0042(14) -0.0091(14)
C(8) 0.033(2) 0.058(2) 0.051(2) -0.0152(17) 0.0162(18) -0.0129(18)
C(9) 0.0368(18) 0.0241(13) 0.0285(16) -0.0076(12) 0.0073(14) 0.0019(12)
C(10) 0.060(2) 0.0241(14) 0.047(2) -0.0077(16) -0.001(2) -0.0006(15)
C(11) 0.0169(14) 0.0315(14) 0.0261(15) -0.0018(11) -0.0008(12) -0.0040(12)
C(12) 0.0238(16) 0.0389(16) 0.0275(17) -0.0025(13) -0.0041(13) -0.0066(13)
C(13) 0.0267(17) 0.0372(17) 0.047(2) -0.0070(14) -0.0032(15) -0.0160(15)
C(14) 0.0298(18) 0.0283(15) 0.054(2) -0.0131(13) 0.0061(16) -0.0041(15)
C(15) 0.0243(17) 0.0327(15) 0.0388(19) -0.0064(12) 0.0112(15) -0.0011(13)
C(16) 0.0256(16) 0.0409(17) 0.0210(15) 0.0036(13) -0.0020(12) 0.0017(12)
C(17) 0.045(2) 0.0377(17) 0.0339(19) 0.0102(15) 0.0008(17) 0.0066(14)
C(18) 0.0225(15) 0.0407(16) 0.0251(15) 0.0063(13) 0.0004(13) -0.0008(13)
C(19) 0.0211(16) 0.0424(17) 0.0401(19) 0.0047(13) -0.0006(14) 0.0010(15)
C(20) 0.0286(16) 0.0256(13) 0.0170(13) -0.0020(12) -0.0039(12) -0.0049(11)
C(21) 0.0274(16) 0.0297(14) 0.0169(13) 0.0060(12) -0.0009(12) -0.0073(11)
C(22) 0.0238(15) 0.0312(14) 0.0177(14) 0.0058(12) -0.0036(12) -0.0047(11)
C(23) 0.0309(16) 0.0259(13) 0.0146(13) 0.0001(12) -0.0019(12) -0.0015(11)
C(24) 0.0246(15) 0.0326(15) 0.0154(13) 0.0001(12) 0.0016(12) -0.0039(11)
C(25) 0.040(2) 0.0321(16) 0.0359(19) -0.0067(14) -0.0040(16) -0.0071(13)
C(26) 0.044(2) 0.0378(18) 0.0311(18) 0.0132(15) -0.0059(16) -0.0139(14)
C(27) 0.0330(18) 0.059(2) 0.0179(15) -0.0052(16) 0.0071(14) -0.0010(14)
C(28) 0.057(2) 0.0318(15) 0.0241(16) 0.0019(15) -0.0029(16) 0.0031(13)
C(29) 0.0279(18) 0.053(2) 0.0367(19) 0.0059(15) -0.0072(15) -0.0003(16)

loop_
_atom_type_symbol
_atom_type_description
_atom_type_scat_dispersion_real
_atom_type_scat_dispersion_imag
_atom_type_scat_source
C C 0.003 0.002
;
International Tables for Crystallography
(1992, Vol. C, Tables 4.2.6.8 and 6.1.1.4)
;
H H 0.000 0.000
;
International Tables for Crystallography
(1992, Vol. C, Table 6.1.1.4)
;
P P 0.102 0.094
;
International Tables for Crystallography
(1992, Vol. C, Tables 4.2.6.8 and 6.1.1.4)
;
Ru Ru -1.259 0.836
;
International Tables for Crystallography
(1992, Vol. C, Tables 4.2.6.8 and 6.1.1.4)
;
Hf Hf -0.583 6.185
;
International Tables for Crystallography
(1992, Vol. C, Tables 4.2.6.8 and 6.1.1.4)
;

loop_
_geom_angle_atom_site_label_1
_geom_angle_atom_site_label_2
_geom_angle_atom_site_label_3
_geom_angle
_geom_angle_publ_flag
Ru(1) Hf(1) C(1) 107.36(7) yes
Ru(1) Hf(1) C(2) 77.49(6) yes
Ru(1) Hf(1) C(3) 93.76(6) yes
Ru(1) Hf(1) C(4) 126.09(6) yes
Ru(1) Hf(1) C(5) 130.28(6) yes
Ru(1) Hf(1) C(6) 99.06(6) yes
Ru(1) Hf(1) C(11) 76.30(6) yes
Ru(1) Hf(1) C(12) 104.50(7) yes
Ru(1) Hf(1) C(13) 130.97(7) yes
Ru(1) Hf(1) C(14) 116.63(7) yes
Ru(1) Hf(1) C(15) 84.67(6) yes
C(1) Hf(1) C(2) 115.48(11) yes
C(1) Hf(1) C(3) 83.22(11) yes
C(1) Hf(1) C(4) 78.00(11) yes
C(1) Hf(1) C(5) 104.55(10) yes
C(1) Hf(1) C(6) 131.50(11) yes
C(1) Hf(1) C(11) 124.39(11) yes
C(1) Hf(1) C(12) 129.59(11) yes
C(1) Hf(1) C(13) 98.81(11) yes
C(1) Hf(1) C(14) 77.50(11) yes
C(1) Hf(1) C(15) 90.60(11) yes
C(2) Hf(1) C(3) 33.12(9) yes
C(2) Hf(1) C(4) 54.23(9) yes
C(2) Hf(1) C(5) 54.47(9) yes
C(2) Hf(1) C(6) 33.46(9) yes
C(2) Hf(1) C(11) 119.25(9) yes
C(2) Hf(1) C(12) 108.84(10) yes
C(2) Hf(1) C(13) 126.54(10) yes
C(2) Hf(1) C(14) 158.32(10) yes
C(2) Hf(1) C(15) 151.73(9) yes
C(3) Hf(1) C(4) 32.49(9) yes
C(3) Hf(1) C(5) 53.52(10) yes
C(3) Hf(1) C(6) 54.64(10) yes
C(3) Hf(1) C(11) 152.23(9) yes
C(3) Hf(1) C(12) 132.31(11) yes
C(3) Hf(1) C(13) 130.57(10) yes
C(3) Hf(1) C(14) 147.64(9) yes
C(3) Hf(1) C(15) 172.87(11) yes
C(4) Hf(1) C(5) 31.42(10) yes
C(4) Hf(1) C(6) 53.66(9) yes
C(4) Hf(1) C(11) 145.15(10) yes
C(4) Hf(1) C(12) 112.08(10) yes
C(4) Hf(1) C(13) 99.18(10) yes
C(4) Hf(1) C(14) 116.83(10) yes
C(4) Hf(1) C(15) 149.08(9) yes
C(5) Hf(1) C(6) 32.78(9) yes
C(5) Hf(1) C(11) 114.16(10) yes
C(5) Hf(1) C(12) 82.20(10) yes
C(5) Hf(1) C(13) 78.79(10) yes
C(5) Hf(1) C(14) 106.77(10) yes
C(5) Hf(1) C(15) 132.10(10) yes
C(6) Hf(1) C(11) 100.76(10) yes
C(6) Hf(1) C(12) 78.88(10) yes
C(6) Hf(1) C(13) 93.12(10) yes
C(6) Hf(1) C(14) 124.89(10) yes
C(6) Hf(1) C(15) 132.46(10) yes
C(11) Hf(1) C(12) 33.45(10) yes
C(11) Hf(1) C(13) 54.75(9) yes
C(11) Hf(1) C(14) 54.52(9) yes
C(11) Hf(1) C(15) 33.80(10) yes
C(12) Hf(1) C(13) 32.38(10) yes
C(12) Hf(1) C(14) 53.36(10) yes
C(12) Hf(1) C(15) 54.71(11) yes
C(13) Hf(1) C(14) 31.78(11) yes
C(13) Hf(1) C(15) 53.83(11) yes
C(14) Hf(1) C(15) 32.26(10) yes
Hf(1) Ru(1) P(1) 75.505(19) yes
Hf(1) Ru(1) P(2) 76.817(19) yes
Hf(1) Ru(1) C(20) 150.11(6) yes
Hf(1) Ru(1) C(21) 153.51(7) yes
Hf(1) Ru(1) C(22) 113.98(6) yes
Hf(1) Ru(1) C(23) 99.21(6) yes
Hf(1) Ru(1) C(24) 116.97(6) yes
P(1) Ru(1) P(2) 101.30(2) yes
P(1) Ru(1) C(20) 133.37(7) yes
P(1) Ru(1) C(21) 101.55(7) yes
P(1) Ru(1) C(22) 157.28(7) yes
P(1) Ru(1) C(23) 124.55(7) yes
P(1) Ru(1) C(24) 97.01(7) yes
P(2) Ru(1) C(20) 100.23(7) yes
P(2) Ru(1) C(21) 128.92(7) yes
P(2) Ru(1) C(22) 101.01(7) yes
P(2) Ru(1) C(23) 131.80(7) yes
P(2) Ru(1) C(24) 159.55(7) yes
C(20) Ru(1) C(21) 35.44(10) yes
C(20) Ru(1) C(22) 36.64(9) yes
C(20) Ru(1) C(23) 60.23(9) yes
C(20) Ru(1) C(24) 60.07(10) yes
C(21) Ru(1) C(22) 60.34(9) yes
C(21) Ru(1) C(23) 60.22(9) yes
C(21) Ru(1) C(24) 36.62(9) yes
C(22) Ru(1) C(23) 36.16(10) yes
C(22) Ru(1) C(24) 60.28(10) yes
C(23) Ru(1) C(24) 35.78(10) yes
Ru(1) P(1) C(11) 107.25(9) yes
Ru(1) P(1) C(16) 125.43(10) yes
Ru(1) P(1) C(18) 119.49(9) yes
C(11) P(1) C(16) 101.39(13) yes
C(11) P(1) C(18) 100.79(13) yes
C(16) P(1) C(18) 98.72(14) yes
Ru(1) P(2) C(2) 109.62(9) yes
Ru(1) P(2) C(7) 117.75(10) yes
Ru(1) P(2) C(9) 124.87(11) yes
C(2) P(2) C(7) 99.31(13) yes
C(2) P(2) C(9) 101.41(13) yes
C(7) P(2) C(9) 100.00(14) yes
Hf(1) C(2) P(2) 95.78(12) yes
Hf(1) C(2) C(3) 74.90(18) yes
Hf(1) C(2) C(6) 73.86(17) yes
P(2) C(2) C(3) 121.9(2) yes
P(2) C(2) C(6) 125.2(2) yes
C(3) C(2) C(6) 107.3(2) yes
Hf(1) C(3) C(2) 71.98(18) yes
Hf(1) C(3) C(4) 76.71(19) yes
C(2) C(3) C(4) 108.3(2) yes
Hf(1) C(4) C(3) 70.80(19) yes
Hf(1) C(4) C(5) 73.36(19) yes
C(3) C(4) C(5) 108.1(2) yes
Hf(1) C(5) C(4) 75.22(19) yes
Hf(1) C(5) C(6) 70.70(18) yes
C(4) C(5) C(6) 108.6(2) yes
Hf(1) C(6) C(2) 72.68(17) yes
Hf(1) C(6) C(5) 76.52(18) yes
C(2) C(6) C(5) 107.7(2) yes
P(2) C(7) C(8) 116.1(2) yes
P(2) C(9) C(10) 111.9(2) yes
Hf(1) C(11) P(1) 93.65(11) yes
Hf(1) C(11) C(12) 74.00(17) yes
Hf(1) C(11) C(15) 74.67(17) yes
P(1) C(11) C(12) 127.1(2) yes
P(1) C(11) C(15) 120.1(2) yes
C(12) C(11) C(15) 106.1(2) yes
Hf(1) C(12) C(11) 72.55(17) yes
Hf(1) C(12) C(13) 76.19(18) yes
C(11) C(12) C(13) 109.2(2) yes
Hf(1) C(13) C(12) 71.44(18) yes
Hf(1) C(13) C(14) 75.16(18) yes
C(12) C(13) C(14) 108.2(2) yes
Hf(1) C(14) C(13) 73.06(18) yes
Hf(1) C(14) C(15) 71.34(18) yes
C(13) C(14) C(15) 108.8(2) yes
Hf(1) C(15) C(11) 71.54(17) yes
Hf(1) C(15) C(14) 76.40(19) yes
C(11) C(15) C(14) 107.8(3) yes
P(1) C(16) C(17) 111.5(2) yes
P(1) C(18) C(19) 116.0(2) yes
Ru(1) C(20) C(21) 72.41(15) yes
Ru(1) C(20) C(22) 70.80(15) yes
Ru(1) C(20) C(25) 131.3(2) yes
C(21) C(20) C(22) 108.3(2) yes
C(21) C(20) C(25) 124.0(2) yes
C(22) C(20) C(25) 126.8(2) yes
Ru(1) C(21) C(20) 72.15(16) yes
Ru(1) C(21) C(24) 70.93(15) yes
Ru(1) C(21) C(26) 129.7(2) yes
C(20) C(21) C(24) 107.6(2) yes
C(20) C(21) C(26) 124.6(2) yes
C(24) C(21) C(26) 127.1(2) yes
Ru(1) C(22) C(20) 72.55(15) yes
Ru(1) C(22) C(23) 72.15(15) yes
Ru(1) C(22) C(29) 133.8(2) yes
C(20) C(22) C(23) 107.3(2) yes
C(20) C(22) C(29) 126.5(2) yes
C(23) C(22) C(29) 124.0(2) yes
Ru(1) C(23) C(22) 71.69(15) yes
Ru(1) C(23) C(24) 72.13(15) yes
Ru(1) C(23) C(28) 133.4(2) yes
C(22) C(23) C(24) 108.7(2) yes
C(22) C(23) C(28) 125.8(2) yes
C(24) C(23) C(28) 124.0(2) yes
Ru(1) C(24) C(21) 72.45(15) yes
Ru(1) C(24) C(23) 72.10(16) yes
Ru(1) C(24) C(27) 134.10(19) yes
C(21) C(24) C(23) 108.0(2) yes
C(21) C(24) C(27) 126.6(2) yes
C(23) C(24) C(27) 123.3(2) yes
Hf(1) C(1) H(1) 109.5 no
Hf(1) C(1) H(2) 109.5 no
Hf(1) C(1) H(3) 109.5 no
H(1) C(1) H(2) 109.5 no
H(1) C(1) H(3) 109.5 no
H(2) C(1) H(3) 109.5 no
Hf(1) C(3) H(4) 125.5 no
C(2) C(3) H(4) 125.5 no
C(4) C(3) H(4) 125.5 no
Hf(1) C(4) H(5) 125.8 no
C(3) C(4) H(5) 125.8 no
C(5) C(4) H(5) 125.8 no
Hf(1) C(5) H(6) 125.5 no
C(4) C(5) H(6) 125.5 no
C(6) C(5) H(6) 125.5 no
Hf(1) C(6) H(7) 125.6 no
C(2) C(6) H(7) 125.6 no
C(5) C(6) H(7) 125.6 no
P(2) C(7) H(8) 107.8 no
P(2) C(7) H(9) 107.8 no
C(8) C(7) H(8) 107.8 no
C(8) C(7) H(9) 107.8 no
H(8) C(7) H(9) 109.5 no
C(7) C(8) H(10) 109.5 no
C(7) C(8) H(11) 109.5 no
C(7) C(8) H(12) 109.5 no
H(10) C(8) H(11) 109.5 no
H(10) C(8) H(12) 109.5 no
H(11) C(8) H(12) 109.5 no
P(2) C(9) H(13) 108.9 no
P(2) C(9) H(14) 108.9 no
C(10) C(9) H(13) 108.9 no
C(10) C(9) H(14) 108.9 no
H(13) C(9) H(14) 109.5 no
C(9) C(10) H(15) 109.5 no
C(9) C(10) H(16) 109.5 no
C(9) C(10) H(17) 109.5 no
H(15) C(10) H(16) 109.5 no
H(15) C(10) H(17) 109.5 no
H(16) C(10) H(17) 109.5 no
Hf(1) C(12) H(18) 125.1 no
C(11) C(12) H(18) 125.1 no
C(13) C(12) H(18) 125.1 no
Hf(1) C(13) H(19) 125.7 no
C(12) C(13) H(19) 125.7 no
C(14) C(13) H(19) 125.7 no
Hf(1) C(14) H(20) 125.5 no
C(13) C(14) H(20) 125.5 no
C(15) C(14) H(20) 125.5 no
Hf(1) C(15) H(21) 125.7 no
C(11) C(15) H(21) 125.7 no
C(14) C(15) H(21) 125.7 no
P(1) C(16) H(22) 109.0 no
P(1) C(16) H(23) 109.0 no
C(17) C(16) H(22) 109.0 no
C(17) C(16) H(23) 109.0 no
H(22) C(16) H(23) 109.5 no
C(16) C(17) H(24) 109.5 no
C(16) C(17) H(25) 109.5 no
C(16) C(17) H(26) 109.5 no
H(24) C(17) H(25) 109.5 no
H(24) C(17) H(26) 109.5 no
H(25) C(17) H(26) 109.5 no
P(1) C(18) H(27) 107.8 no
P(1) C(18) H(28) 107.8 no
C(19) C(18) H(27) 107.8 no
C(19) C(18) H(28) 107.8 no
H(27) C(18) H(28) 109.5 no
C(18) C(19) H(29) 109.5 no
C(18) C(19) H(30) 109.5 no
C(18) C(19) H(31) 109.5 no
H(29) C(19) H(30) 109.5 no
H(29) C(19) H(31) 109.5 no
H(30) C(19) H(31) 109.5 no
C(20) C(25) H(32) 109.5 no
C(20) C(25) H(33) 109.5 no
C(20) C(25) H(34) 109.5 no
H(32) C(25) H(33) 109.5 no
H(32) C(25) H(34) 109.5 no
H(33) C(25) H(34) 109.5 no
C(21) C(26) H(35) 109.5 no
C(21) C(26) H(36) 109.5 no
C(21) C(26) H(37) 109.5 no
H(35) C(26) H(36) 109.5 no
H(35) C(26) H(37) 109.5 no
H(36) C(26) H(37) 109.5 no
C(24) C(27) H(38) 109.5 no
C(24) C(27) H(39) 109.5 no
C(24) C(27) H(40) 109.5 no
H(38) C(27) H(39) 109.5 no
H(38) C(27) H(40) 109.5 no
H(39) C(27) H(40) 109.5 no
C(23) C(28) H(41) 109.5 no
C(23) C(28) H(42) 109.5 no
C(23) C(28) H(43) 109.5 no
H(41) C(28) H(42) 109.5 no
H(41) C(28) H(43) 109.5 no
H(42) C(28) H(43) 109.5 no
C(22) C(29) H(44) 109.5 no
C(22) C(29) H(45) 109.5 no
C(22) C(29) H(46) 109.5 no
H(44) C(29) H(45) 109.5 no
H(44) C(29) H(46) 109.5 no
H(45) C(29) H(46) 109.5 no

loop_
_geom_bond_atom_site_label_1
_geom_bond_atom_site_label_2
_geom_bond_distance
_geom_bond_publ_flag
Hf(1) Ru(1) 2.8441(2) yes
Hf(1) C(1) 2.269(3) yes
Hf(1) C(2) 2.461(2) yes
Hf(1) C(3) 2.499(3) yes
Hf(1) C(4) 2.575(3) yes
Hf(1) C(5) 2.552(3) yes
Hf(1) C(6) 2.477(3) yes
Hf(1) C(11) 2.460(2) yes
Hf(1) C(12) 2.478(3) yes
Hf(1) C(13) 2.539(3) yes
Hf(1) C(14) 2.566(3) yes
Hf(1) C(15) 2.501(3) yes
Ru(1) P(1) 2.2503(7) yes
Ru(1) P(2) 2.2541(7) yes
Ru(1) C(20) 2.309(2) yes
Ru(1) C(21) 2.312(2) yes
Ru(1) C(22) 2.286(2) yes
Ru(1) C(23) 2.292(2) yes
Ru(1) C(24) 2.292(2) yes
P(1) C(11) 1.824(2) yes
P(1) C(16) 1.840(3) yes
P(1) C(18) 1.849(3) yes
P(2) C(2) 1.813(2) yes
P(2) C(7) 1.851(2) yes
P(2) C(9) 1.846(2) yes
C(2) C(3) 1.414(4) yes
C(2) C(6) 1.422(4) yes
C(3) C(4) 1.422(4) yes
C(4) C(5) 1.388(4) yes
C(5) C(6) 1.421(4) yes
C(7) C(8) 1.532(4) yes
C(9) C(10) 1.523(4) yes
C(11) C(12) 1.421(4) yes
C(11) C(15) 1.442(4) yes
C(12) C(13) 1.400(4) yes
C(13) C(14) 1.398(5) yes
C(14) C(15) 1.409(4) yes
C(16) C(17) 1.532(4) yes
C(18) C(19) 1.512(4) yes
C(20) C(21) 1.406(4) yes
C(20) C(22) 1.444(3) yes
C(20) C(25) 1.506(4) yes
C(21) C(24) 1.446(3) yes
C(21) C(26) 1.505(4) yes
C(22) C(23) 1.421(4) yes
C(22) C(29) 1.498(4) yes
C(23) C(24) 1.408(4) yes
C(23) C(28) 1.508(4) yes
C(24) C(27) 1.515(4) yes
C(1) H(1) 0.950 no
C(1) H(2) 0.950 no
C(1) H(3) 0.950 no
C(3) H(4) 0.950 no
C(4) H(5) 0.950 no
C(5) H(6) 0.950 no
C(6) H(7) 0.950 no
C(7) H(8) 0.950 no
C(7) H(9) 0.950 no
C(8) H(10) 0.950 no
C(8) H(11) 0.950 no
C(8) H(12) 0.950 no
C(9) H(13) 0.950 no
C(9) H(14) 0.950 no
C(10) H(15) 0.950 no
C(10) H(16) 0.950 no
C(10) H(17) 0.950 no
C(12) H(18) 0.950 no
C(13) H(19) 0.950 no
C(14) H(20) 0.950 no
C(15) H(21) 0.950 no
C(16) H(22) 0.950 no
C(16) H(23) 0.950 no
C(17) H(24) 0.950 no
C(17) H(25) 0.950 no
C(17) H(26) 0.950 no
C(18) H(27) 0.950 no
C(18) H(28) 0.950 no
C(19) H(29) 0.950 no
C(19) H(30) 0.950 no
C(19) H(31) 0.950 no
C(25) H(32) 0.950 no
C(25) H(33) 0.950 no
C(25) H(34) 0.950 no
C(26) H(35) 0.950 no
C(26) H(36) 0.950 no
C(26) H(37) 0.950 no
C(27) H(38) 0.950 no
C(27) H(39) 0.950 no
C(27) H(40) 0.950 no
C(28) H(41) 0.950 no
C(28) H(42) 0.950 no
C(28) H(43) 0.950 no
C(29) H(44) 0.950 no
C(29) H(45) 0.950 no
C(29) H(46) 0.950 no

loop_
_geom_contact_atom_site_label_1
_geom_contact_atom_site_label_2
_geom_contact_distance
_geom_contact_site_symmetry_2
C(4) C(8) 3.529(5) 3_765
C(8) C(4) 3.529(5) 3_765
C(12) C(12) 3.595(4) 3_665
C(1) H(15) 3.479 1_545
C(1) H(34) 3.333 1_545
C(3) H(32) 3.165 2_745
C(3) H(45) 3.527 2_745
C(4) H(10) 2.945 3_765
C(4) H(12) 3.419 3_765
C(4) H(16) 3.158 1_545
C(4) H(45) 3.313 2_745
C(5) H(10) 3.038 3_765
C(5) H(33) 3.205 4_564
C(6) H(33) 3.326 4_564
C(6) H(36) 3.445 4_564
C(7) H(44) 3.435 2_755
C(8) H(5) 3.159 3_765
C(8) H(6) 3.579 3_765
C(8) H(16) 3.392 3_775
C(8) H(33) 3.404 2_745
C(8) H(42) 3.061 2_755
C(8) H(44) 3.319 2_755
C(9) H(43) 2.971 4_564
C(10) H(3) 3.029 1_565
C(10) H(5) 2.932 1_565
C(10) H(43) 3.177 4_564
C(11) H(18) 3.595 3_665
C(12) H(18) 3.191 3_665
C(12) H(31) 3.387 3_665
C(12) H(36) 3.597 4_564
C(13) H(23) 3.199 3_665
C(13) H(31) 3.181 3_665
C(13) H(38) 3.539 2_645
C(14) H(27) 3.349 2_645
C(14) H(30) 3.523 2_645
C(14) H(38) 2.917 2_645
C(15) H(27) 3.447 2_645
C(15) H(28) 3.239 2_645
C(15) H(30) 3.473 2_645
C(15) H(37) 3.556 2_645
C(15) H(38) 3.339 2_645
C(16) H(39) 2.824 4_564
C(17) H(19) 3.445 1_565
C(17) H(20) 3.528 1_565
C(17) H(24) 3.277 3_675
C(17) H(39) 3.045 4_564
C(18) H(20) 3.517 2_655
C(18) H(21) 3.049 2_655
C(19) H(19) 3.133 3_665
C(19) H(21) 3.233 2_655
C(19) H(35) 3.388 2_645
C(19) H(36) 3.252 2_645
C(19) H(40) 3.524 2_655
C(19) H(41) 3.202 2_655
C(20) H(7) 3.314 4_565
C(21) H(7) 3.071 4_565
C(23) H(14) 3.545 4_565
C(24) H(7) 3.426 4_565
C(25) H(4) 3.002 2_755
C(25) H(9) 3.387 2_755
C(25) H(10) 3.404 2_755
C(26) H(7) 3.272 4_565
C(26) H(30) 3.071 2_655
C(26) H(31) 3.291 2_655
C(27) H(20) 3.422 2_655
C(27) H(22) 3.116 4_565
C(27) H(23) 3.496 4_565
C(27) H(24) 3.481 2_645
C(27) H(25) 3.388 4_565
C(27) H(29) 3.452 2_645
C(28) H(11) 2.939 2_745
C(28) H(13) 3.482 4_565
C(28) H(14) 3.349 4_565
C(28) H(16) 3.546 4_565
C(28) H(29) 3.529 2_645
C(28) H(30) 3.564 2_645
C(29) H(5) 3.487 2_755
C(29) H(8) 3.496 2_745
C(29) H(13) 3.534 4_565
C(29) H(17) 3.325 2_745
H(1) H(8) 3.261 2_745
H(1) H(9) 3.315 2_745
H(1) H(11) 3.217 2_745
H(1) H(34) 3.382 1_545
H(1) H(46) 3.310 2_745
H(2) H(30) 2.870 2_645
H(2) H(34) 3.326 1_545
H(2) H(35) 2.959 1_545
H(3) C(10) 3.029 1_545
H(3) H(15) 2.551 1_545
H(3) H(16) 3.241 1_545
H(3) H(17) 2.832 1_545
H(3) H(34) 2.777 1_545
H(3) H(35) 3.419 1_545
H(4) C(25) 3.002 2_745
H(4) H(32) 2.238 2_745
H(4) H(33) 2.970 2_745
H(4) H(34) 3.554 2_745
H(4) H(45) 3.097 2_745
H(5) C(8) 3.159 3_765
H(5) C(10) 2.932 1_545
H(5) C(29) 3.487 2_745
H(5) H(10) 2.817 3_765
H(5) H(11) 3.292 3_765
H(5) H(12) 2.864 3_765
H(5) H(15) 3.015 1_545
H(5) H(16) 2.322 1_545
H(5) H(17) 3.015 1_545
H(5) H(45) 2.655 2_745
H(6) C(8) 3.579 3_765
H(6) H(10) 2.979 3_765
H(6) H(11) 3.362 3_765
H(6) H(16) 3.535 1_545
H(6) H(31) 3.547 3_665
H(6) H(33) 2.983 4_564
H(6) H(35) 3.226 4_564
H(6) H(36) 3.194 4_564
H(7) C(20) 3.314 4_564
H(7) C(21) 3.071 4_564
H(7) C(24) 3.426 4_564
H(7) C(26) 3.272 4_564
H(7) H(33) 3.168 4_564
H(7) H(35) 3.480 4_564
H(7) H(36) 2.783 4_564
H(8) C(29) 3.496 2_755
H(8) H(1) 3.261 2_755
H(8) H(42) 3.402 2_755
H(8) H(44) 2.713 2_755
H(8) H(46) 3.498 2_755
H(9) C(25) 3.387 2_745
H(9) H(1) 3.315 2_755
H(9) H(32) 3.065 2_745
H(9) H(33) 3.177 2_745
H(9) H(34) 3.365 2_745
H(10) C(4) 2.945 3_765
H(10) C(5) 3.038 3_765
H(10) C(25) 3.404 2_745
H(10) H(5) 2.817 3_765
H(10) H(6) 2.979 3_765
H(10) H(32) 3.387 2_745
H(10) H(33) 2.663 2_745
H(10) H(42) 3.505 2_755
H(11) C(28) 2.939 2_755
H(11) H(1) 3.217 2_755
H(11) H(5) 3.292 3_765
H(11) H(6) 3.362 3_765
H(11) H(16) 3.010 3_775
H(11) H(33) 3.530 2_745
H(11) H(41) 3.415 2_755
H(11) H(42) 2.119 2_755
H(11) H(43) 3.017 2_755
H(11) H(44) 2.663 2_755
H(12) C(4) 3.419 3_765
H(12) H(5) 2.864 3_765
H(12) H(16) 3.025 3_775
H(12) H(42) 3.557 2_755
H(12) H(44) 3.518 2_755
H(12) H(45) 3.225 4_564
H(13) C(28) 3.482 4_564
H(13) C(29) 3.534 4_564
H(13) H(42) 3.574 4_564
H(13) H(43) 2.866 4_564
H(13) H(44) 3.390 4_564
H(13) H(45) 3.111 4_564
H(14) C(23) 3.545 4_564
H(14) C(28) 3.349 4_564
H(14) H(39) 3.128 4_564
H(14) H(43) 2.532 4_564
H(15) C(1) 3.479 1_565
H(15) H(3) 2.551 1_565
H(15) H(5) 3.015 1_565
H(15) H(43) 3.270 4_564
H(16) C(4) 3.158 1_565
H(16) C(8) 3.392 3_775
H(16) C(28) 3.546 4_564
H(16) H(3) 3.241 1_565
H(16) H(5) 2.322 1_565
H(16) H(6) 3.535 1_565
H(16) H(11) 3.010 3_775
H(16) H(12) 3.025 3_775
H(16) H(42) 3.466 4_564
H(16) H(43) 2.788 4_564
H(16) H(45) 3.425 2_755
H(17) C(29) 3.325 2_755
H(17) H(3) 2.832 1_565
H(17) H(5) 3.015 1_565
H(17) H(44) 2.936 2_755
H(17) H(45) 3.187 2_755
H(17) H(46) 3.309 2_755
H(18) C(11) 3.595 3_665
H(18) C(12) 3.191 3_665
H(18) H(18) 3.041 3_665
H(18) H(31) 2.975 3_665
H(18) H(36) 2.755 4_564
H(19) C(17) 3.445 1_545
H(19) C(19) 3.133 3_665
H(19) H(23) 2.755 3_665
H(19) H(24) 3.343 1_545
H(19) H(25) 3.004 1_545
H(19) H(26) 3.438 1_545
H(19) H(29) 2.883 3_665
H(19) H(31) 2.554 3_665
H(20) C(17) 3.528 1_545
H(20) C(18) 3.517 2_645
H(20) C(27) 3.422 2_645
H(20) H(24) 3.269 1_545
H(20) H(26) 3.055 1_545
H(20) H(27) 2.849 2_645
H(20) H(30) 2.999 2_645
H(20) H(35) 3.572 1_545
H(20) H(37) 3.520 1_545
H(20) H(38) 2.735 2_645
H(20) H(40) 3.345 2_645
H(21) C(18) 3.049 2_645
H(21) C(19) 3.233 2_645
H(21) H(27) 3.029 2_645
H(21) H(28) 2.510 2_645
H(21) H(29) 3.225 2_645
H(21) H(30) 2.906 2_645
H(21) H(37) 3.147 2_645
H(21) H(38) 3.455 2_645
H(22) C(27) 3.116 4_564
H(22) H(38) 3.218 4_564
H(22) H(39) 2.333 4_564
H(23) C(13) 3.199 3_665
H(23) C(27) 3.496 4_564
H(23) H(19) 2.755 3_665
H(23) H(24) 3.311 3_675
H(23) H(38) 3.329 4_564
H(23) H(39) 2.803 4_564
H(24) C(17) 3.277 3_675
H(24) C(27) 3.481 2_655
H(24) H(19) 3.343 1_565
H(24) H(20) 3.269 1_565
H(24) H(23) 3.311 3_675
H(24) H(24) 2.824 3_675
H(24) H(25) 3.005 3_675
H(24) H(38) 3.588 2_655
H(24) H(39) 3.113 2_655
H(24) H(39) 3.510 4_564
H(24) H(40) 3.196 2_655
H(25) C(27) 3.388 4_564
H(25) H(19) 3.004 1_565
H(25) H(24) 3.005 3_675
H(25) H(29) 2.972 3_675
H(25) H(39) 2.460 4_564
H(25) H(43) 3.014 4_564
H(26) H(19) 3.438 1_565
H(26) H(20) 3.055 1_565
H(27) C(14) 3.349 2_655
H(27) C(15) 3.447 2_655
H(27) H(20) 2.849 2_655
H(27) H(21) 3.029 2_655
H(27) H(37) 3.466 2_645
H(28) C(15) 3.239 2_655
H(28) H(21) 2.510 2_655
H(28) H(40) 3.008 2_655
H(29) C(27) 3.452 2_655
H(29) C(28) 3.529 2_655
H(29) H(19) 2.883 3_665
H(29) H(21) 3.225 2_655
H(29) H(25) 2.972 3_675
H(29) H(39) 3.120 2_655
H(29) H(40) 2.901 2_655
H(29) H(41) 2.840 2_655
H(29) H(43) 3.361 2_655
H(30) C(14) 3.523 2_655
H(30) C(15) 3.473 2_655
H(30) C(26) 3.071 2_645
H(30) C(28) 3.564 2_655
H(30) H(2) 2.870 2_655
H(30) H(20) 2.999 2_655
H(30) H(21) 2.906 2_655
H(30) H(35) 2.673 2_645
H(30) H(36) 2.935 2_645
H(30) H(37) 3.100 2_645
H(30) H(40) 3.590 2_655
H(30) H(41) 2.692 2_655
H(31) C(12) 3.387 3_665
H(31) C(13) 3.181 3_665
H(31) C(26) 3.291 2_645
H(31) H(6) 3.547 3_665
H(31) H(18) 2.975 3_665
H(31) H(19) 2.554 3_665
H(31) H(35) 3.266 2_645
H(31) H(36) 2.719 2_645
H(31) H(37) 3.386 2_645
H(32) C(3) 3.165 2_755
H(32) H(4) 2.238 2_755
H(32) H(9) 3.065 2_755
H(32) H(10) 3.387 2_755
H(32) H(46) 3.325 2_755
H(33) C(5) 3.205 4_565
H(33) C(6) 3.326 4_565
H(33) C(8) 3.404 2_755
H(33) H(4) 2.970 2_755
H(33) H(6) 2.983 4_565
H(33) H(7) 3.168 4_565
H(33) H(9) 3.177 2_755
H(33) H(10) 2.663 2_755
H(33) H(11) 3.530 2_755
H(34) C(1) 3.333 1_565
H(34) H(1) 3.382 1_565
H(34) H(2) 3.326 1_565
H(34) H(3) 2.777 1_565
H(34) H(4) 3.554 2_755
H(34) H(9) 3.365 2_755
H(34) H(46) 3.326 2_755
H(35) C(19) 3.388 2_655
H(35) H(2) 2.959 1_565
H(35) H(3) 3.419 1_565
H(35) H(6) 3.226 4_565
H(35) H(7) 3.480 4_565
H(35) H(20) 3.572 1_565
H(35) H(30) 2.673 2_655
H(35) H(31) 3.266 2_655
H(36) C(6) 3.445 4_565
H(36) C(12) 3.597 4_565
H(36) C(19) 3.252 2_655
H(36) H(6) 3.194 4_565
H(36) H(7) 2.783 4_565
H(36) H(18) 2.755 4_565
H(36) H(30) 2.935 2_655
H(36) H(31) 2.719 2_655
H(37) C(15) 3.556 2_655
H(37) H(20) 3.520 1_565
H(37) H(21) 3.147 2_655
H(37) H(27) 3.466 2_655
H(37) H(30) 3.100 2_655
H(37) H(31) 3.386 2_655
H(38) C(13) 3.539 2_655
H(38) C(14) 2.917 2_655
H(38) C(15) 3.339 2_655
H(38) H(20) 2.735 2_655
H(38) H(21) 3.455 2_655
H(38) H(22) 3.218 4_565
H(38) H(23) 3.329 4_565
H(38) H(24) 3.588 2_645
H(39) C(16) 2.824 4_565
H(39) C(17) 3.045 4_565
H(39) H(14) 3.128 4_565
H(39) H(22) 2.333 4_565
H(39) H(23) 2.803 4_565
H(39) H(24) 3.113 2_645
H(39) H(24) 3.510 4_565
H(39) H(25) 2.460 4_565
H(39) H(29) 3.120 2_645
H(40) C(19) 3.524 2_645
H(40) H(20) 3.345 2_655
H(40) H(24) 3.196 2_645
H(40) H(28) 3.008 2_645
H(40) H(29) 2.901 2_645
H(40) H(30) 3.590 2_645
H(41) C(19) 3.202 2_645
H(41) H(11) 3.415 2_745
H(41) H(29) 2.840 2_645
H(41) H(30) 2.692 2_645
H(42) C(8) 3.061 2_745
H(42) H(8) 3.402 2_745
H(42) H(10) 3.505 2_745
H(42) H(11) 2.119 2_745
H(42) H(12) 3.557 2_745
H(42) H(13) 3.574 4_565
H(42) H(16) 3.466 4_565
H(43) C(9) 2.971 4_565
H(43) C(10) 3.177 4_565
H(43) H(11) 3.017 2_745
H(43) H(13) 2.866 4_565
H(43) H(14) 2.532 4_565
H(43) H(15) 3.270 4_565
H(43) H(16) 2.788 4_565
H(43) H(25) 3.014 4_565
H(43) H(29) 3.361 2_645
H(44) C(7) 3.435 2_745
H(44) C(8) 3.319 2_745
H(44) H(8) 2.713 2_745
H(44) H(11) 2.663 2_745
H(44) H(12) 3.518 2_745
H(44) H(13) 3.390 4_565
H(44) H(17) 2.936 2_745
H(45) C(3) 3.527 2_755
H(45) C(4) 3.313 2_755
H(45) H(4) 3.097 2_755
H(45) H(5) 2.655 2_755
H(45) H(12) 3.225 4_565
H(45) H(13) 3.111 4_565
H(45) H(16) 3.425 2_745
H(45) H(17) 3.187 2_745
H(46) H(1) 3.310 2_755
H(46) H(8) 3.498 2_745
H(46) H(17) 3.309 2_745
H(46) H(32) 3.325 2_745
H(46) H(34) 3.326 2_745

loop_
_geom_torsion_atom_site_label_1
_geom_torsion_atom_site_label_2
_geom_torsion_atom_site_label_3
_geom_torsion_atom_site_label_4
_geom_torsion
C(1) Hf(1) Ru(1) P(1) -138.10(9)
C(1) Hf(1) Ru(1) P(2) 116.32(9)
C(1) Hf(1) Ru(1) C(20) 28.70(17)
C(1) Hf(1) Ru(1) C(21) -51.26(18)
C(1) Hf(1) Ru(1) C(22) 19.98(12)
C(1) Hf(1) Ru(1) C(23) -14.64(12)
C(1) Hf(1) Ru(1) C(24) -47.53(12)
Ru(1) Hf(1) C(2) P(2) -3.93(8)
Ru(1) Hf(1) C(2) C(3) 117.59(17)
Ru(1) Hf(1) C(2) C(6) -128.94(16)
C(2) Hf(1) Ru(1) P(1) 108.80(6)
C(2) Hf(1) Ru(1) P(2) 3.23(6)
C(2) Hf(1) Ru(1) C(20) -84.40(15)
C(2) Hf(1) Ru(1) C(21) -164.35(17)
C(2) Hf(1) Ru(1) C(22) -93.12(10)
C(2) Hf(1) Ru(1) C(23) -127.73(10)
C(2) Hf(1) Ru(1) C(24) -160.63(10)
Ru(1) Hf(1) C(3) C(2) -60.12(17)
Ru(1) Hf(1) C(3) C(4) -174.66(17)
C(3) Hf(1) Ru(1) P(1) 137.83(7)
C(3) Hf(1) Ru(1) P(2) 32.26(7)
C(3) Hf(1) Ru(1) C(20) -55.37(16)
C(3) Hf(1) Ru(1) C(21) -135.32(17)
C(3) Hf(1) Ru(1) C(22) -64.09(11)
C(3) Hf(1) Ru(1) C(23) -98.70(11)
C(3) Hf(1) Ru(1) C(24) -131.60(11)
Ru(1) Hf(1) C(4) C(3) 6.6(2)
Ru(1) Hf(1) C(4) C(5) -109.96(16)
C(4) Hf(1) Ru(1) P(1) 134.28(9)
C(4) Hf(1) Ru(1) P(2) 28.71(9)
C(4) Hf(1) Ru(1) C(20) -58.92(17)
C(4) Hf(1) Ru(1) C(21) -138.87(18)
C(4) Hf(1) Ru(1) C(22) -67.64(12)
C(4) Hf(1) Ru(1) C(23) -102.25(11)
C(4) Hf(1) Ru(1) C(24) -135.15(11)
Ru(1) Hf(1) C(5) C(4) 95.39(17)
Ru(1) Hf(1) C(5) C(6) -20.9(2)
C(5) Hf(1) Ru(1) P(1) 94.33(9)
C(5) Hf(1) Ru(1) P(2) -11.25(9)
C(5) Hf(1) Ru(1) C(20) -98.88(17)
C(5) Hf(1) Ru(1) C(21) -178.83(18)
C(5) Hf(1) Ru(1) C(22) -107.60(12)
C(5) Hf(1) Ru(1) C(23) -142.21(12)
C(5) Hf(1) Ru(1) C(24) -175.10(12)
Ru(1) Hf(1) C(6) C(2) 50.26(16)
Ru(1) Hf(1) C(6) C(5) 164.02(16)
C(6) Hf(1) Ru(1) P(1) 83.06(7)
C(6) Hf(1) Ru(1) P(2) -22.51(7)
C(6) Hf(1) Ru(1) C(20) -110.14(16)
C(6) Hf(1) Ru(1) C(21) 169.91(17)
C(6) Hf(1) Ru(1) C(22) -118.86(10)
C(6) Hf(1) Ru(1) C(23) -153.47(10)
C(6) Hf(1) Ru(1) C(24) 173.63(10)
Ru(1) Hf(1) C(11) P(1) 19.14(8)
Ru(1) Hf(1) C(11) C(12) 146.76(17)
Ru(1) Hf(1) C(11) C(15) -101.08(17)
C(11) Hf(1) Ru(1) P(1) -15.90(7)
C(11) Hf(1) Ru(1) P(2) -121.47(7)
C(11) Hf(1) Ru(1) C(20) 150.90(16)
C(11) Hf(1) Ru(1) C(21) 70.95(17)
C(11) Hf(1) Ru(1) C(22) 142.18(10)
C(11) Hf(1) Ru(1) C(23) 107.57(10)
C(11) Hf(1) Ru(1) C(24) 74.67(10)
Ru(1) Hf(1) C(12) C(11) -33.38(17)
Ru(1) Hf(1) C(12) C(13) -148.97(18)
C(12) Hf(1) Ru(1) P(1) 2.29(8)
C(12) Hf(1) Ru(1) P(2) -103.28(8)
C(12) Hf(1) Ru(1) C(20) 169.09(16)
C(12) Hf(1) Ru(1) C(21) 89.14(17)
C(12) Hf(1) Ru(1) C(22) 160.37(11)
C(12) Hf(1) Ru(1) C(23) 125.76(11)
C(12) Hf(1) Ru(1) C(24) 92.86(11)
Ru(1) Hf(1) C(13) C(12) 41.4(2)
Ru(1) Hf(1) C(13) C(14) -74.1(2)
C(13) Hf(1) Ru(1) P(1) -19.15(10)
C(13) Hf(1) Ru(1) P(2) -124.73(10)
C(13) Hf(1) Ru(1) C(20) 147.65(17)
C(13) Hf(1) Ru(1) C(21) 67.69(18)
C(13) Hf(1) Ru(1) C(22) 138.93(13)
C(13) Hf(1) Ru(1) C(23) 104.31(13)
C(13) Hf(1) Ru(1) C(24) 71.42(13)
Ru(1) Hf(1) C(14) C(13) 125.69(17)
Ru(1) Hf(1) C(14) C(15) 8.5(2)
C(14) Hf(1) Ru(1) P(1) -53.66(8)
C(14) Hf(1) Ru(1) P(2) -159.23(8)
C(14) Hf(1) Ru(1) C(20) 113.14(16)
C(14) Hf(1) Ru(1) C(21) 33.18(17)
C(14) Hf(1) Ru(1) C(22) 104.42(11)
C(14) Hf(1) Ru(1) C(23) 69.80(11)
C(14) Hf(1) Ru(1) C(24) 36.91(11)
Ru(1) Hf(1) C(15) C(11) 73.26(16)
Ru(1) Hf(1) C(15) C(14) -172.42(19)
C(15) Hf(1) Ru(1) P(1) -49.14(7)
C(15) Hf(1) Ru(1) P(2) -154.72(7)
C(15) Hf(1) Ru(1) C(20) 117.66(16)
C(15) Hf(1) Ru(1) C(21) 37.70(17)
C(15) Hf(1) Ru(1) C(22) 108.94(11)
C(15) Hf(1) Ru(1) C(23) 74.32(10)
C(15) Hf(1) Ru(1) C(24) 41.43(11)
C(1) Hf(1) C(2) P(2) -107.39(12)
C(1) Hf(1) C(2) C(3) 14.1(2)
C(1) Hf(1) C(2) C(6) 127.60(17)
C(1) Hf(1) C(3) C(2) -167.17(19)
C(1) Hf(1) C(3) C(4) 78.28(19)
C(1) Hf(1) C(4) C(3) -96.3(2)
C(1) Hf(1) C(4) C(5) 147.18(19)
C(1) Hf(1) C(5) C(4) -33.2(2)
C(1) Hf(1) C(5) C(6) -149.47(18)
C(1) Hf(1) C(6) C(2) -72.7(2)
C(1) Hf(1) C(6) C(5) 41.0(2)
C(1) Hf(1) C(11) P(1) 120.98(12)
C(1) Hf(1) C(11) C(12) -111.40(18)
C(1) Hf(1) C(11) C(15) 0.8(2)
C(1) Hf(1) C(12) C(11) 94.5(2)
C(1) Hf(1) C(12) C(13) -21.1(2)
C(1) Hf(1) C(13) C(12) 163.7(2)
C(1) Hf(1) C(13) C(14) 48.2(2)
C(1) Hf(1) C(14) C(13) -131.0(2)
C(1) Hf(1) C(14) C(15) 111.8(2)
C(1) Hf(1) C(15) C(11) -179.37(18)
C(1) Hf(1) C(15) C(14) -65.0(2)
C(2) Hf(1) C(3) C(4) -114.5(2)
C(3) Hf(1) C(2) P(2) -121.5(2)
C(3) Hf(1) C(2) C(6) 113.5(2)
C(2) Hf(1) C(4) C(3) 37.77(17)
C(2) Hf(1) C(4) C(5) -78.78(19)
C(4) Hf(1) C(2) P(2) -158.56(16)
C(4) Hf(1) C(2) C(3) -37.03(18)
C(4) Hf(1) C(2) C(6) 76.44(18)
C(2) Hf(1) C(5) C(4) 77.94(19)
C(2) Hf(1) C(5) C(6) -38.32(17)
C(5) Hf(1) C(2) P(2) 162.52(16)
C(5) Hf(1) C(2) C(3) -75.96(19)
C(5) Hf(1) C(2) C(6) 37.51(16)
C(2) Hf(1) C(6) C(5) 113.8(2)
C(6) Hf(1) C(2) P(2) 125.0(2)
C(6) Hf(1) C(2) C(3) -113.5(2)
C(2) Hf(1) C(11) P(1) -47.78(15)
C(2) Hf(1) C(11) C(12) 79.84(18)
C(2) Hf(1) C(11) C(15) -167.99(16)
C(11) Hf(1) C(2) P(2) 62.35(14)
C(11) Hf(1) C(2) C(3) -176.13(17)
C(11) Hf(1) C(2) C(6) -62.66(18)
C(2) Hf(1) C(12) C(11) -114.85(17)
C(2) Hf(1) C(12) C(13) 129.6(2)
C(12) Hf(1) C(2) P(2) 97.33(12)
C(12) Hf(1) C(2) C(3) -141.15(18)
C(12) Hf(1) C(2) C(6) -27.68(18)
C(2) Hf(1) C(13) C(12) -65.3(2)
C(2) Hf(1) C(13) C(14) 179.29(16)
C(13) Hf(1) C(2) P(2) 128.25(12)
C(13) Hf(1) C(2) C(3) -110.22(19)
C(13) Hf(1) C(2) C(6) 3.2(2)
C(2) Hf(1) C(14) C(13) -1.5(3)
C(2) Hf(1) C(14) C(15) -118.8(2)
C(14) Hf(1) C(2) P(2) 129.3(2)
C(14) Hf(1) C(2) C(3) -109.2(2)
C(14) Hf(1) C(2) C(6) 4.3(3)
C(2) Hf(1) C(15) C(11) 22.5(3)
C(2) Hf(1) C(15) C(14) 136.9(2)
C(15) Hf(1) C(2) P(2) 48.2(2)
C(15) Hf(1) C(2) C(3) 169.7(2)
C(15) Hf(1) C(2) C(6) -76.8(2)
C(3) Hf(1) C(4) C(5) -116.6(2)
C(4) Hf(1) C(3) C(2) 114.5(2)
C(3) Hf(1) C(5) C(4) 36.70(17)
C(3) Hf(1) C(5) C(6) -79.56(19)
C(5) Hf(1) C(3) C(2) 79.10(19)
C(5) Hf(1) C(3) C(4) -35.45(17)
C(3) Hf(1) C(6) C(2) -37.92(15)
C(3) Hf(1) C(6) C(5) 75.84(19)
C(6) Hf(1) C(3) C(2) 38.33(16)
C(6) Hf(1) C(3) C(4) -76.2(2)
C(3) Hf(1) C(11) P(1) -52.3(2)
C(3) Hf(1) C(11) C(12) 75.3(2)
C(3) Hf(1) C(11) C(15) -172.5(2)
C(11) Hf(1) C(3) C(2) 7.3(3)
C(11) Hf(1) C(3) C(4) -107.3(2)
C(3) Hf(1) C(12) C(11) -142.46(16)
C(3) Hf(1) C(12) C(13) 101.9(2)
C(12) Hf(1) C(3) C(2) 53.4(2)
C(12) Hf(1) C(3) C(4) -61.1(2)
C(3) Hf(1) C(13) C(12) -107.7(2)
C(3) Hf(1) C(13) C(14) 136.84(18)
C(13) Hf(1) C(3) C(2) 97.01(19)
C(13) Hf(1) C(3) C(4) -17.5(2)
C(3) Hf(1) C(14) C(13) -76.1(2)
C(3) Hf(1) C(14) C(15) 166.6(2)
C(14) Hf(1) C(3) C(2) 139.3(2)
C(14) Hf(1) C(3) C(4) 24.8(3)
C(3) Hf(1) C(15) C(11) 150.8(7)
C(3) Hf(1) C(15) C(14) -94.9(7)
C(15) Hf(1) C(3) C(2) -137.1(7)
C(15) Hf(1) C(3) C(4) 108.3(7)
C(4) Hf(1) C(5) C(6) -116.3(2)
C(5) Hf(1) C(4) C(3) 116.6(2)
C(4) Hf(1) C(6) C(2) -78.29(18)
C(4) Hf(1) C(6) C(5) 35.47(17)
C(6) Hf(1) C(4) C(3) 79.49(19)
C(6) Hf(1) C(4) C(5) -37.07(17)
C(4) Hf(1) C(11) P(1) -116.18(15)
C(4) Hf(1) C(11) C(12) 11.4(2)
C(4) Hf(1) C(11) C(15) 123.6(2)
C(11) Hf(1) C(4) C(3) 128.9(2)
C(11) Hf(1) C(4) C(5) 12.3(2)
C(4) Hf(1) C(12) C(11) -172.97(16)
C(4) Hf(1) C(12) C(13) 71.4(2)
C(12) Hf(1) C(4) C(3) 135.66(18)
C(12) Hf(1) C(4) C(5) 19.1(2)
C(4) Hf(1) C(13) C(12) -117.2(2)
C(4) Hf(1) C(13) C(14) 127.40(19)
C(13) Hf(1) C(4) C(3) 166.60(19)
C(13) Hf(1) C(4) C(5) 50.04(19)
C(4) Hf(1) C(14) C(13) -61.5(2)
C(4) Hf(1) C(14) C(15) -178.74(18)
C(14) Hf(1) C(4) C(3) -165.44(18)
C(14) Hf(1) C(4) C(5) 78.0(2)
C(4) Hf(1) C(15) C(11) -112.1(2)
C(4) Hf(1) C(15) C(14) 2.2(3)
C(15) Hf(1) C(4) C(3) -166.7(2)
C(15) Hf(1) C(4) C(5) 76.7(2)
C(5) Hf(1) C(6) C(2) -113.8(2)
C(6) Hf(1) C(5) C(4) 116.3(2)
C(5) Hf(1) C(11) P(1) -109.18(12)
C(5) Hf(1) C(11) C(12) 18.44(19)
C(5) Hf(1) C(11) C(15) 130.61(17)
C(11) Hf(1) C(5) C(4) -172.32(16)
C(11) Hf(1) C(5) C(6) 71.42(19)
C(5) Hf(1) C(12) C(11) -163.06(18)
C(5) Hf(1) C(12) C(13) 81.3(2)
C(12) Hf(1) C(5) C(4) -162.18(19)
C(12) Hf(1) C(5) C(6) 81.55(18)
C(5) Hf(1) C(13) C(12) -93.1(2)
C(5) Hf(1) C(13) C(14) 151.4(2)
C(13) Hf(1) C(5) C(4) -129.52(19)
C(13) Hf(1) C(5) C(6) 114.22(19)
C(5) Hf(1) C(14) C(13) -29.3(2)
C(5) Hf(1) C(14) C(15) -146.56(19)
C(14) Hf(1) C(5) C(4) -114.27(18)
C(14) Hf(1) C(5) C(6) 129.46(18)
C(5) Hf(1) C(15) C(11) -69.0(2)
C(5) Hf(1) C(15) C(14) 45.3(2)
C(15) Hf(1) C(5) C(4) -137.63(17)
C(15) Hf(1) C(5) C(6) 106.11(19)
C(6) Hf(1) C(11) P(1) -77.68(12)
C(6) Hf(1) C(11) C(12) 49.94(18)
C(6) Hf(1) C(11) C(15) 162.10(17)
C(11) Hf(1) C(6) C(2) 127.92(16)
C(11) Hf(1) C(6) C(5) -118.32(18)
C(6) Hf(1) C(12) C(11) -129.98(18)
C(6) Hf(1) C(12) C(13) 114.4(2)
C(12) Hf(1) C(6) C(2) 153.38(17)
C(12) Hf(1) C(6) C(5) -92.86(19)
C(6) Hf(1) C(13) C(12) -63.5(2)
C(6) Hf(1) C(13) C(14) -178.92(19)
C(13) Hf(1) C(6) C(2) -177.39(17)
C(13) Hf(1) C(6) C(5) -63.63(19)
C(6) Hf(1) C(14) C(13) 1.3(2)
C(6) Hf(1) C(14) C(15) -115.9(2)
C(14) Hf(1) C(6) C(2) -178.08(15)
C(14) Hf(1) C(6) C(5) -64.3(2)
C(6) Hf(1) C(15) C(11) -24.2(2)
C(6) Hf(1) C(15) C(14) 90.2(2)
C(15) Hf(1) C(6) C(2) 141.32(16)
C(15) Hf(1) C(6) C(5) -104.9(2)
C(11) Hf(1) C(12) C(13) -115.6(2)
C(12) Hf(1) C(11) P(1) -127.6(2)
C(12) Hf(1) C(11) C(15) 112.2(2)
C(11) Hf(1) C(13) C(12) 37.50(19)
C(11) Hf(1) C(13) C(14) -77.9(2)
C(13) Hf(1) C(11) P(1) -163.87(18)
C(13) Hf(1) C(11) C(12) -36.25(17)
C(13) Hf(1) C(11) C(15) 75.91(19)
C(11) Hf(1) C(14) C(13) 78.7(2)
C(11) Hf(1) C(14) C(15) -38.49(18)
C(14) Hf(1) C(11) P(1) 156.89(18)
C(14) Hf(1) C(11) C(12) -75.49(19)
C(14) Hf(1) C(11) C(15) 36.67(18)
C(11) Hf(1) C(15) C(14) 114.3(2)
C(15) Hf(1) C(11) P(1) 120.2(2)
C(15) Hf(1) C(11) C(12) -112.2(2)
C(12) Hf(1) C(13) C(14) -115.4(2)
C(13) Hf(1) C(12) C(11) 115.6(2)
C(12) Hf(1) C(14) C(13) 37.06(18)
C(12) Hf(1) C(14) C(15) -80.2(2)
C(14) Hf(1) C(12) C(11) 79.25(19)
C(14) Hf(1) C(12) C(13) -36.35(19)
C(12) Hf(1) C(15) C(11) -38.71(17)
C(12) Hf(1) C(15) C(14) 75.6(2)
C(15) Hf(1) C(12) C(11) 39.13(16)
C(15) Hf(1) C(12) C(13) -76.5(2)
C(13) Hf(1) C(14) C(15) -117.2(2)
C(14) Hf(1) C(13) C(12) 115.4(2)
C(13) Hf(1) C(15) C(11) -78.87(19)
C(13) Hf(1) C(15) C(14) 35.46(19)
C(15) Hf(1) C(13) C(12) 79.4(2)
C(15) Hf(1) C(13) C(14) -36.01(18)
C(14) Hf(1) C(15) C(11) -114.3(2)
C(15) Hf(1) C(14) C(13) 117.2(2)
Hf(1) Ru(1) P(1) C(11) 22.07(10)
Hf(1) Ru(1) P(1) C(16) -96.27(12)
Hf(1) Ru(1) P(1) C(18) 135.70(11)
Hf(1) Ru(1) P(2) C(2) -4.54(9)
Hf(1) Ru(1) P(2) C(7) -116.98(11)
Hf(1) Ru(1) P(2) C(9) 115.74(11)
Hf(1) Ru(1) C(20) C(21) -130.75(15)
Hf(1) Ru(1) C(20) C(22) -13.4(2)
Hf(1) Ru(1) C(20) C(25) 109.1(2)
Hf(1) Ru(1) C(21) C(20) 122.20(17)
Hf(1) Ru(1) C(21) C(24) 5.6(2)
Hf(1) Ru(1) C(21) C(26) -117.2(2)
Hf(1) Ru(1) C(22) C(20) 172.73(13)
Hf(1) Ru(1) C(22) C(23) -71.84(16)
Hf(1) Ru(1) C(22) C(29) 48.4(3)
Hf(1) Ru(1) C(23) C(22) 118.42(14)
Hf(1) Ru(1) C(23) C(24) -124.12(14)
Hf(1) Ru(1) C(23) C(28) -3.9(3)
Hf(1) Ru(1) C(24) C(21) -177.22(13)
Hf(1) Ru(1) C(24) C(23) 66.48(16)
Hf(1) Ru(1) C(24) C(27) -52.9(2)
P(1) Ru(1) P(2) C(2) -76.55(10)
P(1) Ru(1) P(2) C(7) 171.02(11)
P(1) Ru(1) P(2) C(9) 43.74(11)
P(2) Ru(1) P(1) C(11) 95.10(10)
P(2) Ru(1) P(1) C(16) -23.24(12)
P(2) Ru(1) P(1) C(18) -151.27(11)
P(1) Ru(1) C(20) C(21) 31.54(19)
P(1) Ru(1) C(20) C(22) 148.87(13)
P(1) Ru(1) C(20) C(25) -88.6(2)
C(20) Ru(1) P(1) C(11) -148.93(14)
C(20) Ru(1) P(1) C(16) 92.73(15)
C(20) Ru(1) P(1) C(18) -35.30(15)
P(1) Ru(1) C(21) C(20) -157.16(14)
P(1) Ru(1) C(21) C(24) 86.21(15)
P(1) Ru(1) C(21) C(26) -36.6(2)
C(21) Ru(1) P(1) C(11) -130.89(12)
C(21) Ru(1) P(1) C(16) 110.77(14)
C(21) Ru(1) P(1) C(18) -17.26(13)
P(1) Ru(1) C(22) C(20) -76.6(2)
P(1) Ru(1) C(22) C(23) 38.8(2)
P(1) Ru(1) C(22) C(29) 159.1(2)
C(22) Ru(1) P(1) C(11) -95.9(2)
C(22) Ru(1) P(1) C(16) 145.7(2)
C(22) Ru(1) P(1) C(18) 17.7(2)
P(1) Ru(1) C(23) C(22) -162.90(13)
P(1) Ru(1) C(23) C(24) -45.44(17)
P(1) Ru(1) C(23) C(28) 74.8(3)
C(23) Ru(1) P(1) C(11) -69.23(13)
C(23) Ru(1) P(1) C(16) 172.43(14)
C(23) Ru(1) P(1) C(18) 44.40(14)
P(1) Ru(1) C(24) C(21) -99.94(15)
P(1) Ru(1) C(24) C(23) 143.75(14)
P(1) Ru(1) C(24) C(27) 24.3(2)
C(24) Ru(1) P(1) C(11) -94.05(12)
C(24) Ru(1) P(1) C(16) 147.61(14)
C(24) Ru(1) P(1) C(18) 19.58(13)
P(2) Ru(1) C(20) C(21) 147.93(14)
P(2) Ru(1) C(20) C(22) -94.74(15)
P(2) Ru(1) C(20) C(25) 27.8(2)
C(20) Ru(1) P(2) C(2) 145.06(12)
C(20) Ru(1) P(2) C(7) 32.63(13)
C(20) Ru(1) P(2) C(9) -94.65(13)
P(2) Ru(1) C(21) C(20) -42.19(18)
P(2) Ru(1) C(21) C(24) -158.82(13)
P(2) Ru(1) C(21) C(26) 78.4(2)
C(21) Ru(1) P(2) C(2) 168.37(12)
C(21) Ru(1) P(2) C(7) 55.94(14)
C(21) Ru(1) P(2) C(9) -71.34(14)
P(2) Ru(1) C(22) C(20) 92.38(15)
P(2) Ru(1) C(22) C(23) -152.18(14)
P(2) Ru(1) C(22) C(29) -31.9(2)
C(22) Ru(1) P(2) C(2) 107.76(12)
C(22) Ru(1) P(2) C(7) -4.67(13)
C(22) Ru(1) P(2) C(9) -131.95(13)
P(2) Ru(1) C(23) C(22) 37.91(18)
P(2) Ru(1) C(23) C(24) 155.38(13)
P(2) Ru(1) C(23) C(28) -84.4(3)
C(23) Ru(1) P(2) C(2) 86.09(13)
C(23) Ru(1) P(2) C(7) -26.35(14)
C(23) Ru(1) P(2) C(9) -153.63(14)
P(2) Ru(1) C(24) C(21) 53.6(2)
P(2) Ru(1) C(24) C(23) -62.7(2)
P(2) Ru(1) C(24) C(27) 177.86(19)
C(24) Ru(1) P(2) C(2) 130.3(2)
C(24) Ru(1) P(2) C(7) 17.8(2)
C(24) Ru(1) P(2) C(9) -109.4(2)
C(20) Ru(1) C(21) C(24) -116.6(2)
C(20) Ru(1) C(21) C(26) 120.6(3)
C(21) Ru(1) C(20) C(22) 117.3(2)
C(21) Ru(1) C(20) C(25) -120.1(3)
C(20) Ru(1) C(22) C(23) 115.4(2)
C(20) Ru(1) C(22) C(29) -124.3(3)
C(22) Ru(1) C(20) C(21) -117.3(2)
C(22) Ru(1) C(20) C(25) 122.5(3)
C(20) Ru(1) C(23) C(22) -38.38(16)
C(20) Ru(1) C(23) C(24) 79.08(17)
C(20) Ru(1) C(23) C(28) -160.7(3)
C(23) Ru(1) C(20) C(21) -79.46(17)
C(23) Ru(1) C(20) C(22) 37.87(16)
C(23) Ru(1) C(20) C(25) 160.4(3)
C(20) Ru(1) C(24) C(21) 36.73(15)
C(20) Ru(1) C(24) C(23) -79.57(17)
C(20) Ru(1) C(24) C(27) 161.0(3)
C(24) Ru(1) C(20) C(21) -37.97(15)
C(24) Ru(1) C(20) C(22) 79.36(17)
C(24) Ru(1) C(20) C(25) -158.1(3)
C(21) Ru(1) C(22) C(20) -36.35(16)
C(21) Ru(1) C(22) C(23) 79.08(17)
C(21) Ru(1) C(22) C(29) -160.6(3)
C(22) Ru(1) C(21) C(20) 37.60(15)
C(22) Ru(1) C(21) C(24) -79.03(17)
C(22) Ru(1) C(21) C(26) 158.2(3)
C(21) Ru(1) C(23) C(22) -79.44(17)
C(21) Ru(1) C(23) C(24) 38.03(15)
C(21) Ru(1) C(23) C(28) 158.2(3)
C(23) Ru(1) C(21) C(20) 79.48(17)
C(23) Ru(1) C(21) C(24) -37.15(16)
C(23) Ru(1) C(21) C(26) -160.0(3)
C(21) Ru(1) C(24) C(23) -116.3(2)
C(21) Ru(1) C(24) C(27) 124.3(3)
C(24) Ru(1) C(21) C(20) 116.6(2)
C(24) Ru(1) C(21) C(26) -122.8(3)
C(22) Ru(1) C(23) C(24) 117.5(2)
C(22) Ru(1) C(23) C(28) -122.3(3)
C(23) Ru(1) C(22) C(20) -115.4(2)
C(23) Ru(1) C(22) C(29) 120.3(3)
C(22) Ru(1) C(24) C(21) 79.22(17)
C(22) Ru(1) C(24) C(23) -37.08(15)
C(22) Ru(1) C(24) C(27) -156.5(3)
C(24) Ru(1) C(22) C(20) -78.75(17)
C(24) Ru(1) C(22) C(23) 36.68(15)
C(24) Ru(1) C(22) C(29) 157.0(3)
C(23) Ru(1) C(24) C(21) 116.3(2)
C(23) Ru(1) C(24) C(27) -119.4(3)
C(24) Ru(1) C(23) C(22) -117.5(2)
C(24) Ru(1) C(23) C(28) 120.2(3)
Ru(1) P(1) C(11) Hf(1) -24.93(11)
Ru(1) P(1) C(11) C(12) -97.6(2)
Ru(1) P(1) C(11) C(15) 49.5(2)
Ru(1) P(1) C(16) C(17) -70.8(2)
Ru(1) P(1) C(18) C(19) -173.38(18)
C(11) P(1) C(16) C(17) 168.2(2)
C(16) P(1) C(11) Hf(1) 108.05(13)
C(16) P(1) C(11) C(12) 35.4(3)
C(16) P(1) C(11) C(15) -177.6(2)
C(11) P(1) C(18) C(19) -56.3(2)
C(18) P(1) C(11) Hf(1) -150.65(11)
C(18) P(1) C(11) C(12) 136.7(2)
C(18) P(1) C(11) C(15) -76.3(2)
C(16) P(1) C(18) C(19) 47.1(2)
C(18) P(1) C(16) C(17) 65.3(2)
Ru(1) P(2) C(2) Hf(1) 5.14(11)
Ru(1) P(2) C(2) C(3) -70.7(2)
Ru(1) P(2) C(2) C(6) 79.5(2)
Ru(1) P(2) C(7) C(8) 172.30(19)
Ru(1) P(2) C(9) C(10) 68.8(2)
C(2) P(2) C(7) C(8) 54.2(2)
C(7) P(2) C(2) Hf(1) 129.15(12)
C(7) P(2) C(2) C(3) 53.4(2)
C(7) P(2) C(2) C(6) -156.5(2)
C(2) P(2) C(9) C(10) -167.3(2)
C(9) P(2) C(2) Hf(1) -128.57(12)
C(9) P(2) C(2) C(3) 155.6(2)
C(9) P(2) C(2) C(6) -54.3(2)
C(7) P(2) C(9) C(10) -65.5(2)
C(9) P(2) C(7) C(8) -49.2(2)
Hf(1) C(2) C(3) C(4) 68.8(2)
Hf(1) C(2) C(6) C(5) -69.1(2)
P(2) C(2) C(3) Hf(1) 87.4(2)
P(2) C(2) C(3) C(4) 156.2(2)
P(2) C(2) C(6) Hf(1) -85.7(2)
P(2) C(2) C(6) C(5) -154.8(2)
C(3) C(2) C(6) Hf(1) 68.0(2)
C(3) C(2) C(6) C(5) -1.1(3)
C(6) C(2) C(3) Hf(1) -67.3(2)
C(6) C(2) C(3) C(4) 1.5(3)
Hf(1) C(3) C(4) C(5) 64.4(2)
C(2) C(3) C(4) Hf(1) -65.6(2)
C(2) C(3) C(4) C(5) -1.3(3)
Hf(1) C(4) C(5) C(6) 63.3(2)
C(3) C(4) C(5) Hf(1) -62.7(2)
C(3) C(4) C(5) C(6) 0.6(3)
Hf(1) C(5) C(6) C(2) 66.5(2)
C(4) C(5) C(6) Hf(1) -66.2(2)
C(4) C(5) C(6) C(2) 0.3(3)
Hf(1) C(11) C(12) C(13) 68.0(2)
Hf(1) C(11) C(15) C(14) -68.4(2)
P(1) C(11) C(12) Hf(1) 82.3(2)
P(1) C(11) C(12) C(13) 150.3(2)
P(1) C(11) C(15) Hf(1) -85.27(19)
P(1) C(11) C(15) C(14) -153.7(2)
C(12) C(11) C(15) Hf(1) 67.9(2)
C(12) C(11) C(15) C(14) -0.6(3)
C(15) C(11) C(12) Hf(1) -68.4(2)
C(15) C(11) C(12) C(13) -0.3(3)
Hf(1) C(12) C(13) C(14) 66.8(2)
C(11) C(12) C(13) Hf(1) -65.6(2)
C(11) C(12) C(13) C(14) 1.1(3)
Hf(1) C(13) C(14) C(15) 62.8(2)
C(12) C(13) C(14) Hf(1) -64.3(2)
C(12) C(13) C(14) C(15) -1.5(3)
Hf(1) C(14) C(15) C(11) 65.2(2)
C(13) C(14) C(15) Hf(1) -63.9(2)
C(13) C(14) C(15) C(11) 1.3(3)
Ru(1) C(20) C(21) C(24) 62.45(18)
Ru(1) C(20) C(21) C(26) -126.4(2)
Ru(1) C(20) C(22) C(23) -64.23(18)
Ru(1) C(20) C(22) C(29) 132.0(2)
C(21) C(20) C(22) Ru(1) 63.12(19)
C(21) C(20) C(22) C(23) -1.1(3)
C(21) C(20) C(22) C(29) -164.9(2)
C(22) C(20) C(21) Ru(1) -62.09(18)
C(22) C(20) C(21) C(24) 0.4(3)
C(22) C(20) C(21) C(26) 171.5(2)
C(25) C(20) C(21) Ru(1) 128.4(2)
C(25) C(20) C(21) C(24) -169.2(2)
C(25) C(20) C(21) C(26) 1.9(4)
C(25) C(20) C(22) Ru(1) -127.7(2)
C(25) C(20) C(22) C(23) 168.1(2)
C(25) C(20) C(22) C(29) 4.3(4)
Ru(1) C(21) C(24) C(23) 63.77(19)
Ru(1) C(21) C(24) C(27) -132.4(2)
C(20) C(21) C(24) Ru(1) -63.24(19)
C(20) C(21) C(24) C(23) 0.5(3)
C(20) C(21) C(24) C(27) 164.4(2)
C(26) C(21) C(24) Ru(1) 125.9(2)
C(26) C(21) C(24) C(23) -170.3(2)
C(26) C(21) C(24) C(27) -6.5(4)
Ru(1) C(22) C(23) C(24) -63.05(19)
Ru(1) C(22) C(23) C(28) 130.8(2)
C(20) C(22) C(23) Ru(1) 64.50(18)
C(20) C(22) C(23) C(24) 1.4(3)
C(20) C(22) C(23) C(28) -164.7(2)
C(29) C(22) C(23) Ru(1) -131.2(2)
C(29) C(22) C(23) C(24) 165.7(2)
C(29) C(22) C(23) C(28) -0.4(4)
Ru(1) C(23) C(24) C(21) -64.00(18)
Ru(1) C(23) C(24) C(27) 131.5(2)
C(22) C(23) C(24) Ru(1) 62.77(19)
C(22) C(23) C(24) C(21) -1.2(3)
C(22) C(23) C(24) C(27) -165.7(2)
C(28) C(23) C(24) Ru(1) -130.8(2)
C(28) C(23) C(24) C(21) 165.2(2)
C(28) C(23) C(24) C(27) 0.7(4)
